data_7232575
loop_
_publ_author_name
'Maria, Teresa M. R.'
'Rosado, M\'ario T. S.'
'Oliveira, Melodia F.'
'Bebiano, Suse S.'
'Castro, Ricardo A. E.'
'Juszy\'nska-Ga\/l\;azka, Ewa'
'Ramos Silva, Manuela'
'Canotilho, Jo\~ao'
'Eus\'ebio, M. Ermelinda S.'

_publ_section_title
;
 Polymorphism of 1,3-cyclohexanediols: molecular structure and plastic
 crystal formation of cyclohexanediol isomers
;
_journal_issue 22
_journal_name_full CrystEngComm
_journal_page_first 3395
_journal_paper_doi 10.1039/C9CE00186G
_journal_volume 21
_journal_year 2019
_chemical_formula_sum 'C6 H12 O2'
_chemical_formula_weight 116.16
_chemical_name_systematic
; 
 1,3-Cyclohexanediol, trans- 
;
_space_group_IT_number 61
_space_group_name_Hall '-P 2ac 2ab'
_space_group_name_H-M_alt 'P b c a'
_symmetry_cell_setting orthorhombic
_symmetry_space_group_name_Hall '-P 2ac 2ab'
_symmetry_space_group_name_H-M 'P b c a'
_atom_sites_solution_hydrogens geom
_atom_sites_solution_primary direct
_atom_sites_solution_secondary difmap
_audit_creation_method SHELXL-97
_audit_update_record
;
2017-04-06 deposited with the CCDC.    2019-04-08 downloaded from the CCDC.
;
_cell_angle_alpha 90.00
_cell_angle_beta 90.00
_cell_angle_gamma 90.00
_cell_formula_units_Z 8
_cell_length_a 8.4118(3)
_cell_length_b 9.9682(3)
_cell_length_c 15.4809(6)
_cell_measurement_reflns_used 2548
_cell_measurement_temperature 293(2)
_cell_measurement_theta_max 20.50
_cell_measurement_theta_min 2.63
_cell_volume 1298.08(8)
_computing_cell_refinement 'SAINT (Bruker, 2003)'
_computing_data_collection 'APEX2 (Bruker, 2003)'
_computing_data_reduction SAINT
_computing_molecular_graphics 'ORTEPII (Johnson, 1976)'
_computing_publication_material SHELXL97
_computing_structure_refinement 'SHELXL97 (Sheldrick, 1997)'
_computing_structure_solution 'SHELXS97 (Sheldrick, 2008)'
_diffrn_ambient_temperature 293(2)
_diffrn_measured_fraction_theta_full 0.991
_diffrn_measured_fraction_theta_max 0.992
_diffrn_measurement_device_type 'Bruker APEX CCD area-detector'
_diffrn_measurement_method '\f and \w'
_diffrn_radiation_monochromator graphite
_diffrn_radiation_source 'fine-focus sealed tube'
_diffrn_radiation_type MoK\a
_diffrn_radiation_wavelength 0.71073
_diffrn_reflns_av_R_equivalents 0.0877
_diffrn_reflns_av_sigmaI/netI 0.0345
_diffrn_reflns_limit_h_max 10
_diffrn_reflns_limit_h_min -10
_diffrn_reflns_limit_k_max 12
_diffrn_reflns_limit_k_min -12
_diffrn_reflns_limit_l_max 18
_diffrn_reflns_limit_l_min -18
_diffrn_reflns_number 19199
_diffrn_reflns_theta_full 25.00
_diffrn_reflns_theta_max 25.82
_diffrn_reflns_theta_min 2.63
_exptl_absorpt_coefficient_mu 0.087
_exptl_absorpt_correction_T_max 0.999
_exptl_absorpt_correction_T_min 0.874
_exptl_absorpt_correction_type multi-scan
_exptl_absorpt_process_details '(SADABS;  Sheldrick, 2000)'
_exptl_crystal_colour colorless
_exptl_crystal_density_diffrn 1.189
_exptl_crystal_density_method 'not measured'
_exptl_crystal_description block
_exptl_crystal_F_000 512
_exptl_crystal_size_max 0.20
_exptl_crystal_size_mid 0.15
_exptl_crystal_size_min 0.10
_refine_diff_density_max 0.112
_refine_diff_density_min -0.160
_refine_diff_density_rms 0.042
_refine_ls_extinction_method none
_refine_ls_goodness_of_fit_ref 1.031
_refine_ls_hydrogen_treatment mixed
_refine_ls_matrix_type full
_refine_ls_number_parameters 79
_refine_ls_number_reflns 1239
_refine_ls_number_restraints 0
_refine_ls_restrained_S_all 1.031
_refine_ls_R_factor_all 0.0854
_refine_ls_R_factor_gt 0.0439
_refine_ls_shift/su_max 0.000
_refine_ls_shift/su_mean 0.000
_refine_ls_structure_factor_coef Fsqd
_refine_ls_weighting_details 'calc w=1/[\s^2^(Fo^2^)+(0.0623P)^2^+0.0050P] where P=(Fo^2^+2Fc^2^)/3'
_refine_ls_weighting_scheme calc
_refine_ls_wR_factor_gt 0.1000
_refine_ls_wR_factor_ref 0.1190
_reflns_number_gt 769
_reflns_number_total 1239
_reflns_threshold_expression I>2\s(I)
_cod_data_source_file c9ce00186g1.cif
_cod_data_source_block trans13
_cod_depositor_comments 'Adding full bibliography for 7232575.cif.'
_cod_original_sg_symbol_H-M Pbca
_cod_database_code 7232575

loop_
_symmetry_equiv_pos_as_xyz
'x, y, z'
'-x+1/2, -y, z+1/2'
'x+1/2, -y+1/2, -z'
'-x, y+1/2, -z+1/2'
'-x, -y, -z'
'x-1/2, y, -z-1/2'
'-x-1/2, y-1/2, z'
'x, -y-1/2, z-1/2'

loop_
_atom_site_label
_atom_site_type_symbol
_atom_site_fract_x
_atom_site_fract_y
_atom_site_fract_z
_atom_site_U_iso_or_equiv
_atom_site_adp_type
_atom_site_occupancy
_atom_site_symmetry_multiplicity
_atom_site_calc_flag
_atom_site_refinement_flags
O1 O 0.61196(16) 0.39857(14) 0.17427(9) 0.0549(4) Uani 1 1 d .
H1 H 0.704(3) 0.418(2) 0.1843(13) 0.066 Uiso 1 1 d .
O2 O 0.57638(16) -0.03031(13) 0.18921(10) 0.0589(5) Uani 1 1 d .
H2 H 0.524(2) -0.060(2) 0.2328(14) 0.071 Uiso 1 1 d .
C1 C 0.6039(2) 0.31649(17) 0.09838(11) 0.0435(5) Uani 1 1 d .
H1A H 0.6787 0.3516 0.0554 0.052 Uiso 1 1 calc R
C2 C 0.6486(2) 0.17319(18) 0.11910(12) 0.0444(5) Uani 1 1 d .
H2A H 0.6583 0.1228 0.0657 0.053 Uiso 1 1 calc R
H2B H 0.7512 0.1721 0.1477 0.053 Uiso 1 1 calc R
C3 C 0.52722(19) 0.10624(16) 0.17645(12) 0.0417(5) Uani 1 1 d .
H3 H 0.5252 0.1521 0.2324 0.050 Uiso 1 1 calc R
C4 C 0.3631(2) 0.11274(18) 0.13649(12) 0.0455(5) Uani 1 1 d .
H4A H 0.2866 0.0716 0.1752 0.055 Uiso 1 1 calc R
H4B H 0.3624 0.0631 0.0826 0.055 Uiso 1 1 calc R
C5 C 0.3161(2) 0.25738(17) 0.11957(12) 0.0459(5) Uani 1 1 d .
H5A H 0.2127 0.2597 0.0919 0.055 Uiso 1 1 calc R
H5B H 0.3080 0.3049 0.1741 0.055 Uiso 1 1 calc R
C6 C 0.4369(2) 0.32672(19) 0.06244(13) 0.0512(5) Uani 1 1 d .
H6A H 0.4084 0.4206 0.0566 0.061 Uiso 1 1 calc R
H6B H 0.4342 0.2866 0.0054 0.061 Uiso 1 1 calc R

loop_
_atom_site_aniso_label
_atom_site_aniso_U_11
_atom_site_aniso_U_22
_atom_site_aniso_U_33
_atom_site_aniso_U_23
_atom_site_aniso_U_13
_atom_site_aniso_U_12
O1 0.0441(8) 0.0544(9) 0.0662(9) -0.0156(7) 0.0049(7) -0.0117(7)
O2 0.0486(9) 0.0472(8) 0.0808(11) 0.0193(7) 0.0146(7) 0.0114(6)
C1 0.0413(11) 0.0425(11) 0.0469(11) 0.0018(9) 0.0065(9) -0.0027(8)
C2 0.0371(10) 0.0476(12) 0.0485(11) 0.0012(9) 0.0035(8) 0.0009(8)
C3 0.0364(10) 0.0381(10) 0.0506(12) 0.0040(9) 0.0029(8) 0.0054(8)
C4 0.0388(11) 0.0423(11) 0.0553(11) -0.0003(9) 0.0021(9) -0.0032(8)
C5 0.0367(10) 0.0462(12) 0.0548(11) 0.0005(9) -0.0064(9) 0.0025(9)
C6 0.0525(12) 0.0478(12) 0.0534(12) 0.0071(9) -0.0068(9) 0.0022(9)

loop_
_atom_type_symbol
_atom_type_description
_atom_type_scat_dispersion_real
_atom_type_scat_dispersion_imag
_atom_type_scat_source
C C 0.0033 0.0016 'International Tables Vol C Tables 4.2.6.8 and 6.1.1.4'
H H 0.0000 0.0000 'International Tables Vol C Tables 4.2.6.8 and 6.1.1.4'
O O 0.0106 0.0060 'International Tables Vol C Tables 4.2.6.8 and 6.1.1.4'

loop_
_geom_angle_atom_site_label_1
_geom_angle_atom_site_label_2
_geom_angle_atom_site_label_3
_geom_angle
C1 O1 H1 109.8(15)
C3 O2 H2 106.7(14)
O1 C1 C2 110.71(15)
O1 C1 C6 107.86(14)
C2 C1 C6 111.86(15)
O1 C1 H1A 108.8
C2 C1 H1A 108.8
C6 C1 H1A 108.8
C3 C2 C1 112.00(14)
C3 C2 H2A 109.2
C1 C2 H2A 109.2
C3 C2 H2B 109.2
C1 C2 H2B 109.2
H2A C2 H2B 107.9
O2 C3 C2 107.78(14)
O2 C3 C4 111.05(14)
C2 C3 C4 110.96(15)
O2 C3 H3 109.0
C2 C3 H3 109.0
C4 C3 H3 109.0
C3 C4 C5 110.40(15)
C3 C4 H4A 109.6
C5 C4 H4A 109.6
C3 C4 H4B 109.6
C5 C4 H4B 109.6
H4A C4 H4B 108.1
C6 C5 C4 111.08(15)
C6 C5 H5A 109.4
C4 C5 H5A 109.4
C6 C5 H5B 109.4
C4 C5 H5B 109.4
H5A C5 H5B 108.0
C5 C6 C1 112.15(15)
C5 C6 H6A 109.2
C1 C6 H6A 109.2
C5 C6 H6B 109.2
C1 C6 H6B 109.2
H6A C6 H6B 107.9

loop_
_geom_bond_atom_site_label_1
_geom_bond_atom_site_label_2
_geom_bond_distance
O1 C1 1.433(2)
O1 H1 0.81(2)
O2 C3 1.436(2)
O2 H2 0.86(2)
C1 C2 1.512(3)
C1 C6 1.514(3)
C1 H1A 0.9800
C2 C3 1.509(2)
C2 H2A 0.9700
C2 H2B 0.9700
C3 C4 1.514(2)
C3 H3 0.9800
C4 C5 1.518(2)
C4 H4A 0.9700
C4 H4B 0.9700
C5 C6 1.514(3)
C5 H5A 0.9700
C5 H5B 0.9700
C6 H6A 0.9700
C6 H6B 0.9700

loop_
_geom_torsion_atom_site_label_1
_geom_torsion_atom_site_label_2
_geom_torsion_atom_site_label_3
_geom_torsion_atom_site_label_4
_geom_torsion
O1 C1 C2 C3 67.61(19)
C6 C1 C2 C3 -52.7(2)
C1 C2 C3 O2 177.49(14)
C1 C2 C3 C4 55.7(2)
O2 C3 C4 C5 -177.36(14)
C2 C3 C4 C5 -57.5(2)
C3 C4 C5 C6 56.8(2)
C4 C5 C6 C1 -54.3(2)
O1 C1 C6 C5 -69.95(19)
C2 C1 C6 C5 52.0(2)
